data_4079781
loop_
_publ_author_name
'Lyaskovskyy, Volodymyr'
'van Dijk-Moes, Relinde J. A.'
'Burck, Sebastian'
'Dzik, Wojciech I.'
'Lutz, Martin'
'Ehlers, Andreas W.'
'Slootweg, J. Chris'
'de Bruin, Bas'
'Lammertsma, Koop'

_publ_section_title
;
 Dibenzo[b,f]phosphepines: Novel Phosphane--Olefin Ligands for Transition
 Metals
;
_journal_issue 2
_journal_name_full Organometallics
_journal_page_first 363
_journal_paper_doi 10.1021/om301012z
_journal_volume 32
_journal_year 2013
_chemical_formula_moiety 'C60 H45 P3 Rh, C F3 O3 S'
_chemical_formula_sum 'C61 H45 F3 O3 P3 Rh S'
_chemical_formula_weight 1110.85
_chemical_name_systematic
; 
 ? 
;
_space_group_IT_number 2
_symmetry_cell_setting triclinic
_symmetry_space_group_name_Hall '-P 1'
_symmetry_space_group_name_H-M 'P -1'
_atom_sites_solution_hydrogens geom
_atom_sites_solution_primary heavy
_atom_sites_solution_secondary difmap
_audit_creation_method SHELXL-97
_cell_angle_alpha 102.570(2)
_cell_angle_beta 97.034(2)
_cell_angle_gamma 92.218(2)
_cell_formula_units_Z 4
_cell_length_a 11.6114(4)
_cell_length_b 20.7582(8)
_cell_length_c 22.5567(9)
_cell_measurement_reflns_used 9936
_cell_measurement_temperature 150(2)
_cell_measurement_theta_max 27.52
_cell_measurement_theta_min 2.19
_cell_volume 5254.6(3)
_computing_cell_refinement 'SAINT V7.68A'
_computing_data_collection Apex2
_computing_data_reduction 'SAINT V7.68A, SADABS-2008/1, Squeeze'
_computing_structure_refinement 'SHELXL-97 (Sheldrick, 2008)'
_computing_structure_solution 'DIRDIF-08 (Beurskens et al., 2008)'
_diffrn_ambient_temperature 150(2)
_diffrn_measured_fraction_theta_full 0.999
_diffrn_measured_fraction_theta_max 0.999
_diffrn_measurement_device_type 'Bruker Kappa ApexII'
_diffrn_measurement_method '\f and \w scans'
_diffrn_radiation_monochromator graphite
_diffrn_radiation_source 'fine-focus sealed tube'
_diffrn_radiation_type MoK\a
_diffrn_radiation_wavelength 0.71073
_diffrn_reflns_av_R_equivalents 0.0892
_diffrn_reflns_av_sigmaI/netI 0.0960
_diffrn_reflns_limit_h_max 14
_diffrn_reflns_limit_h_min -14
_diffrn_reflns_limit_k_max 25
_diffrn_reflns_limit_k_min -25
_diffrn_reflns_limit_l_max 28
_diffrn_reflns_limit_l_min -28
_diffrn_reflns_number 83491
_diffrn_reflns_theta_full 26.37
_diffrn_reflns_theta_max 26.37
_diffrn_reflns_theta_min 1.52
_exptl_absorpt_coefficient_mu 0.513
_exptl_absorpt_correction_T_max 0.4305
_exptl_absorpt_correction_T_min 0.3191
_exptl_absorpt_correction_type multi-scan
_exptl_absorpt_process_details SADABS-2008/1
_exptl_crystal_colour yellow
_exptl_crystal_density_diffrn 1.404
_exptl_crystal_density_method 'not measured'
_exptl_crystal_description plate
_exptl_crystal_F_000 2272
_exptl_crystal_size_max 0.72
_exptl_crystal_size_mid 0.41
_exptl_crystal_size_min 0.08
_platon_squeeze_details
;
;
_refine_diff_density_max 2.484
_refine_diff_density_min -1.391
_refine_diff_density_rms 0.104
_refine_ls_extinction_method none
_refine_ls_goodness_of_fit_ref 0.958
_refine_ls_hydrogen_treatment mixed
_refine_ls_matrix_type full
_refine_ls_number_parameters 1321
_refine_ls_number_reflns 21492
_refine_ls_number_restraints 8
_refine_ls_restrained_S_all 0.958
_refine_ls_R_factor_all 0.0972
_refine_ls_R_factor_gt 0.0520
_refine_ls_shift/su_max 0.001
_refine_ls_shift/su_mean 0.000
_refine_ls_structure_factor_coef Fsqd
_refine_ls_weighting_details 'calc w=1/[\s^2^(Fo^2^)+(0.0625P)^2^+0.0000P] where P=(Fo^2^+2Fc^2^)/3'
_refine_ls_weighting_scheme calc
_refine_ls_wR_factor_gt 0.1112
_refine_ls_wR_factor_ref 0.1227
_reflns_number_gt 13680
_reflns_number_total 21492
_reflns_threshold_expression I>2\s(I)
_cod_data_source_file om301012z_si_002.cif
_cod_data_source_block l0386a
_cod_database_code 4079781

loop_
_symmetry_equiv_pos_as_xyz
'x, y, z'
'-x, -y, -z'

loop_
_atom_site_label
_atom_site_type_symbol
_atom_site_fract_x
_atom_site_fract_y
_atom_site_fract_z
_atom_site_U_iso_or_equiv
_atom_site_adp_type
_atom_site_occupancy
_atom_site_symmetry_multiplicity
_atom_site_calc_flag
_atom_site_refinement_flags
Rh1 Rh 0.21986(3) 0.341173(15) 0.269991(15) 0.01527(8) Uani 1 1 d .
P1 P 0.35121(9) 0.26314(5) 0.29361(5) 0.0208(2) Uani 1 1 d .
C11 C 0.4840(3) 0.28937(19) 0.26707(19) 0.0213(9) Uani 1 1 d .
C21 C 0.5985(4) 0.2813(2) 0.2875(2) 0.0293(11) Uani 1 1 d .
H21 H 0.6164 0.2582 0.3191 0.035 Uiso 1 1 calc R
C31 C 0.6866(4) 0.3068(2) 0.2620(2) 0.0382(13) Uani 1 1 d .
H31 H 0.7655 0.3017 0.2762 0.046 Uiso 1 1 calc R
C41 C 0.6597(4) 0.3398(2) 0.2158(3) 0.0418(14) Uani 1 1 d .
H41 H 0.7207 0.3576 0.1984 0.050 Uiso 1 1 calc R
C51 C 0.5455(4) 0.3475(2) 0.1944(2) 0.0337(11) Uani 1 1 d .
H51 H 0.5283 0.3701 0.1624 0.040 Uiso 1 1 calc R
C61 C 0.4559(3) 0.32185(19) 0.22003(19) 0.0216(9) Uani 1 1 d .
C71 C 0.3331(4) 0.3315(2) 0.19729(19) 0.0202(9) Uani 1 1 d D
H71 H 0.321(3) 0.3656(14) 0.1753(16) 0.024 Uiso 1 1 d D
C81 C 0.2399(3) 0.2811(2) 0.17979(19) 0.0188(9) Uani 1 1 d D
H81 H 0.178(2) 0.2864(19) 0.1498(14) 0.023 Uiso 1 1 d D
C91 C 0.2511(3) 0.20996(19) 0.17963(19) 0.0192(9) Uani 1 1 d .
C101 C 0.2069(4) 0.1610(2) 0.1282(2) 0.0275(10) Uani 1 1 d .
H101 H 0.1652 0.1725 0.0935 0.033 Uiso 1 1 calc R
C111 C 0.2246(4) 0.0948(2) 0.1282(2) 0.0321(11) Uani 1 1 d .
H111 H 0.1951 0.0614 0.0931 0.038 Uiso 1 1 calc R
C121 C 0.2835(4) 0.0772(2) 0.1779(2) 0.0291(11) Uani 1 1 d .
H121 H 0.2967 0.0321 0.1767 0.035 Uiso 1 1 calc R
C131 C 0.3241(4) 0.1254(2) 0.2301(2) 0.0245(10) Uani 1 1 d .
H131 H 0.3638 0.1132 0.2651 0.029 Uiso 1 1 calc R
C141 C 0.3063(3) 0.19159(19) 0.23115(19) 0.0195(9) Uani 1 1 d .
C151 C 0.3757(4) 0.2294(2) 0.3608(2) 0.0255(10) Uani 1 1 d .
C161 C 0.2906(4) 0.2365(2) 0.3992(2) 0.0255(10) Uani 1 1 d .
H161 H 0.2274 0.2627 0.3916 0.031 Uiso 1 1 calc R
C171 C 0.2953(4) 0.2067(2) 0.4482(2) 0.0340(11) Uani 1 1 d .
H171 H 0.2354 0.2117 0.4736 0.041 Uiso 1 1 calc R
C181 C 0.3871(4) 0.1699(3) 0.4599(3) 0.0445(14) Uani 1 1 d .
H181 H 0.3914 0.1497 0.4940 0.053 Uiso 1 1 calc R
C191 C 0.4733(4) 0.1620(3) 0.4224(3) 0.0473(15) Uani 1 1 d .
H191 H 0.5371 0.1366 0.4308 0.057 Uiso 1 1 calc R
C201 C 0.4667(4) 0.1908(2) 0.3731(2) 0.0367(12) Uani 1 1 d .
H201 H 0.5253 0.1843 0.3468 0.044 Uiso 1 1 calc R
P2 P 0.07563(9) 0.39409(5) 0.22447(5) 0.0187(2) Uani 1 1 d .
C12 C -0.0133(3) 0.42652(19) 0.28244(19) 0.0198(9) Uani 1 1 d .
C22 C -0.0912(4) 0.4749(2) 0.2834(2) 0.0267(10) Uani 1 1 d .
H22 H -0.0989 0.4984 0.2515 0.032 Uiso 1 1 calc R
C32 C -0.1582(4) 0.4895(2) 0.3306(2) 0.0303(11) Uani 1 1 d .
H32 H -0.2108 0.5235 0.3316 0.036 Uiso 1 1 calc R
C42 C -0.1487(4) 0.4548(2) 0.3762(2) 0.0281(11) Uani 1 1 d .
H42 H -0.1934 0.4658 0.4091 0.034 Uiso 1 1 calc R
C52 C -0.0749(3) 0.4042(2) 0.3746(2) 0.0212(9) Uani 1 1 d .
H52 H -0.0710 0.3795 0.4056 0.025 Uiso 1 1 calc R
C62 C -0.0057(3) 0.38912(18) 0.32760(19) 0.0184(9) Uani 1 1 d .
C72 C 0.0712(3) 0.33259(19) 0.3240(2) 0.0181(9) Uani 1 1 d D
H72 H 0.098(3) 0.3238(19) 0.3627(9) 0.022 Uiso 1 1 d D
C82 C 0.0637(3) 0.27874(19) 0.27217(19) 0.0190(9) Uani 1 1 d D
H82 H 0.081(3) 0.2358(9) 0.2771(18) 0.023 Uiso 1 1 d D
C92 C -0.0165(3) 0.2720(2) 0.21377(19) 0.0208(9) Uani 1 1 d .
C102 C -0.0860(4) 0.2135(2) 0.1888(2) 0.0265(10) Uani 1 1 d .
H102 H -0.0854 0.1785 0.2099 0.032 Uiso 1 1 calc R
C112 C -0.1554(4) 0.2071(2) 0.1334(2) 0.0350(12) Uani 1 1 d .
H112 H -0.2011 0.1669 0.1162 0.042 Uiso 1 1 calc R
C122 C -0.1602(4) 0.2570(2) 0.1025(2) 0.0346(12) Uani 1 1 d .
H122 H -0.2078 0.2513 0.0641 0.042 Uiso 1 1 calc R
C132 C -0.0941(4) 0.3168(2) 0.1281(2) 0.0282(10) Uani 1 1 d .
H132 H -0.0996 0.3525 0.1080 0.034 Uiso 1 1 calc R
C142 C -0.0208(3) 0.3236(2) 0.18256(19) 0.0193(9) Uani 1 1 d .
C152 C 0.0907(4) 0.4510(2) 0.1756(2) 0.0235(10) Uani 1 1 d .
C162 C 0.1012(4) 0.4280(2) 0.1145(2) 0.0306(11) Uani 1 1 d .
H162 H 0.1021 0.3818 0.0983 0.037 Uiso 1 1 calc R
C172 C 0.1102(5) 0.4715(3) 0.0766(2) 0.0431(13) Uani 1 1 d .
H172 H 0.1170 0.4550 0.0346 0.052 Uiso 1 1 calc R
C182 C 0.1095(5) 0.5386(3) 0.0995(3) 0.0435(13) Uani 1 1 d .
H182 H 0.1121 0.5683 0.0729 0.052 Uiso 1 1 calc R
C192 C 0.1049(4) 0.5627(2) 0.1613(2) 0.0371(12) Uani 1 1 d .
H192 H 0.1078 0.6091 0.1776 0.045 Uiso 1 1 calc R
C202 C 0.0961(4) 0.5192(2) 0.1995(2) 0.0283(10) Uani 1 1 d .
H202 H 0.0937 0.5359 0.2420 0.034 Uiso 1 1 calc R
P3 P 0.32407(9) 0.43526(5) 0.34200(5) 0.0171(2) Uani 1 1 d .
C13 C 0.4243(3) 0.41179(19) 0.40221(19) 0.0197(9) Uani 1 1 d .
C23 C 0.5403(3) 0.40434(19) 0.3930(2) 0.0226(9) Uani 1 1 d .
H23 H 0.5668 0.4161 0.3583 0.027 Uiso 1 1 calc R
C33 C 0.6169(4) 0.3804(2) 0.4330(2) 0.0291(11) Uani 1 1 d .
H33 H 0.6958 0.3771 0.4263 0.035 Uiso 1 1 calc R
C43 C 0.5801(4) 0.3609(2) 0.4830(2) 0.0319(11) Uani 1 1 d .
H43 H 0.6332 0.3445 0.5108 0.038 Uiso 1 1 calc R
C53 C 0.4656(4) 0.3657(2) 0.4915(2) 0.0291(10) Uani 1 1 d .
H53 H 0.4393 0.3511 0.5250 0.035 Uiso 1 1 calc R
C63 C 0.3862(4) 0.3917(2) 0.45232(19) 0.0226(9) Uani 1 1 d .
C73 C 0.2671(4) 0.3934(2) 0.46814(19) 0.0249(10) Uani 1 1 d .
H73 H 0.2453 0.3593 0.4875 0.030 Uiso 1 1 calc R
C83 C 0.1844(4) 0.4347(2) 0.46000(19) 0.0250(10) Uani 1 1 d .
H83 H 0.1139 0.4248 0.4746 0.030 Uiso 1 1 calc R
C93 C 0.1829(3) 0.4923(2) 0.4326(2) 0.0232(10) Uani 1 1 d .
C103 C 0.1157(4) 0.5429(2) 0.4578(2) 0.0285(10) Uani 1 1 d .
H103 H 0.0748 0.5374 0.4906 0.034 Uiso 1 1 calc R
C113 C 0.1060(4) 0.6001(2) 0.4374(2) 0.0306(11) Uani 1 1 d .
H113 H 0.0594 0.6335 0.4557 0.037 Uiso 1 1 calc R
C123 C 0.1650(4) 0.6087(2) 0.3899(2) 0.0298(11) Uani 1 1 d .
H123 H 0.1597 0.6484 0.3756 0.036 Uiso 1 1 calc R
C133 C 0.2318(3) 0.55962(19) 0.3629(2) 0.0236(10) Uani 1 1 d .
H133 H 0.2712 0.5658 0.3299 0.028 Uiso 1 1 calc R
C143 C 0.2419(3) 0.5008(2) 0.3838(2) 0.0227(10) Uani 1 1 d .
C153 C 0.4190(4) 0.48814(19) 0.3099(2) 0.0216(9) Uani 1 1 d .
C163 C 0.3934(4) 0.4916(2) 0.2494(2) 0.0269(10) Uani 1 1 d .
H163 H 0.3325 0.4631 0.2239 0.032 Uiso 1 1 calc R
C173 C 0.4555(5) 0.5363(2) 0.2250(2) 0.0399(13) Uani 1 1 d .
H173 H 0.4378 0.5375 0.1831 0.048 Uiso 1 1 calc R
C183 C 0.5420(5) 0.5782(2) 0.2620(3) 0.0454(14) Uani 1 1 d .
H183 H 0.5850 0.6084 0.2455 0.055 Uiso 1 1 calc R
C193 C 0.5673(4) 0.5767(2) 0.3236(3) 0.0390(13) Uani 1 1 d .
H193 H 0.6274 0.6059 0.3492 0.047 Uiso 1 1 calc R
C203 C 0.5042(4) 0.5323(2) 0.3477(2) 0.0282(11) Uani 1 1 d .
H203 H 0.5195 0.5323 0.3900 0.034 Uiso 1 1 calc R
Rh2 Rh 0.31959(3) 0.093559(15) 0.749839(15) 0.01734(8) Uani 1 1 d .
P4 P 0.17271(9) 0.06632(5) 0.66860(5) 0.0171(2) Uani 1 1 d .
C14 C 0.0718(3) 0.13031(18) 0.68202(19) 0.0184(9) Uani 1 1 d .
C24 C -0.0094(3) 0.1488(2) 0.6402(2) 0.0240(10) Uani 1 1 d .
H24 H -0.0117 0.1307 0.5976 0.029 Uiso 1 1 calc R
C34 C -0.0887(4) 0.1946(2) 0.6614(2) 0.0303(11) Uani 1 1 d .
H34 H -0.1442 0.2088 0.6331 0.036 Uiso 1 1 calc R
C44 C -0.0857(4) 0.2190(2) 0.7233(2) 0.0312(11) Uani 1 1 d .
H44 H -0.1402 0.2498 0.7375 0.037 Uiso 1 1 calc R
C54 C -0.0055(4) 0.1999(2) 0.7651(2) 0.0250(10) Uani 1 1 d .
H54 H -0.0060 0.2167 0.8077 0.030 Uiso 1 1 calc R
C64 C 0.0768(3) 0.15569(19) 0.7447(2) 0.0206(9) Uani 1 1 d .
C74 C 0.1639(4) 0.1341(2) 0.78999(19) 0.0219(9) Uani 1 1 d D
H74 H 0.188(3) 0.1662(15) 0.8267(11) 0.026 Uiso 1 1 d D
C84 C 0.1726(3) 0.0681(2) 0.7949(2) 0.0211(9) Uani 1 1 d D
H84 H 0.201(3) 0.062(2) 0.8345(9) 0.025 Uiso 1 1 d D
C94 C 0.0975(3) 0.01138(19) 0.75469(19) 0.0190(9) Uani 1 1 d .
C104 C 0.0332(4) -0.0308(2) 0.7797(2) 0.0249(10) Uani 1 1 d .
H104 H 0.0408 -0.0257 0.8229 0.030 Uiso 1 1 calc R
C114 C -0.0429(4) -0.0810(2) 0.7418(2) 0.0256(10) Uani 1 1 d .
H114 H -0.0859 -0.1102 0.7594 0.031 Uiso 1 1 calc R
C124 C -0.0559(4) -0.0883(2) 0.6791(2) 0.0278(10) Uani 1 1 d .
H124 H -0.1087 -0.1219 0.6533 0.033 Uiso 1 1 calc R
C134 C 0.0095(3) -0.04588(19) 0.6537(2) 0.0209(9) Uani 1 1 d .
H134 H 0.0009 -0.0504 0.6105 0.025 Uiso 1 1 calc R
C144 C 0.0864(3) 0.00247(19) 0.69117(19) 0.0181(9) Uani 1 1 d .
C154 C 0.1861(3) 0.03787(19) 0.58857(19) 0.0184(9) Uani 1 1 d .
C164 C 0.2054(4) -0.0288(2) 0.5672(2) 0.0261(10) Uani 1 1 d .
H164 H 0.2128 -0.0575 0.5949 0.031 Uiso 1 1 calc R
C174 C 0.2136(4) -0.0530(2) 0.5058(2) 0.0314(11) Uani 1 1 d .
H174 H 0.2256 -0.0984 0.4913 0.038 Uiso 1 1 calc R
C184 C 0.2045(4) -0.0116(2) 0.4656(2) 0.0265(10) Uani 1 1 d .
H184 H 0.2097 -0.0286 0.4234 0.032 Uiso 1 1 calc R
C194 C 0.1878(4) 0.0542(2) 0.4865(2) 0.0263(10) Uani 1 1 d .
H194 H 0.1828 0.0826 0.4586 0.032 Uiso 1 1 calc R
C204 C 0.1783(3) 0.0796(2) 0.54721(19) 0.0216(9) Uani 1 1 d .
H204 H 0.1665 0.1252 0.5610 0.026 Uiso 1 1 calc R
P5 P 0.45475(9) 0.09674(5) 0.83702(5) 0.0216(2) Uani 1 1 d .
C15 C 0.5914(3) 0.08691(19) 0.8054(2) 0.0201(9) Uani 1 1 d .
C25 C 0.7050(3) 0.1055(2) 0.8351(2) 0.0244(10) Uani 1 1 d .
H25 H 0.7183 0.1271 0.8773 0.029 Uiso 1 1 calc R
C35 C 0.7971(4) 0.0920(2) 0.8021(2) 0.0313(11) Uani 1 1 d .
H35 H 0.8743 0.1052 0.8216 0.038 Uiso 1 1 calc R
C45 C 0.7786(4) 0.0601(2) 0.7418(2) 0.0309(11) Uani 1 1 d .
H45 H 0.8429 0.0519 0.7196 0.037 Uiso 1 1 calc R
C55 C 0.6673(4) 0.0394(2) 0.7126(2) 0.0266(10) Uani 1 1 d .
H55 H 0.6561 0.0165 0.6708 0.032 Uiso 1 1 calc R
C65 C 0.5711(4) 0.05208(19) 0.7441(2) 0.0220(9) Uani 1 1 d .
C75 C 0.4516(4) 0.0298(2) 0.71398(19) 0.0213(9) Uani 1 1 d D
H75 H 0.442(4) 0.020(2) 0.6706(5) 0.026 Uiso 1 1 d D
C85 C 0.3691(3) -0.0081(2) 0.7374(2) 0.0210(9) Uani 1 1 d D
H85 H 0.315(3) -0.0371(16) 0.7075(14) 0.025 Uiso 1 1 d D
C95 C 0.3934(3) -0.0316(2) 0.7939(2) 0.0223(9) Uani 1 1 d .
C105 C 0.3802(4) -0.0990(2) 0.7947(2) 0.0296(11) Uani 1 1 d .
H105 H 0.3490 -0.1302 0.7582 0.036 Uiso 1 1 calc R
C115 C 0.4123(4) -0.1204(2) 0.8480(2) 0.0374(12) Uani 1 1 d .
H115 H 0.4036 -0.1661 0.8480 0.045 Uiso 1 1 calc R
C125 C 0.4574(4) -0.0749(2) 0.9016(2) 0.0377(12) Uani 1 1 d .
H125 H 0.4804 -0.0899 0.9379 0.045 Uiso 1 1 calc R
C135 C 0.4688(4) -0.0085(2) 0.9026(2) 0.0289(10) Uani 1 1 d .
H135 H 0.4994 0.0223 0.9393 0.035 Uiso 1 1 calc R
C145 C 0.4352(3) 0.0131(2) 0.8491(2) 0.0236(10) Uani 1 1 d .
C155 C 0.4658(4) 0.1511(2) 0.9119(2) 0.0273(10) Uani 1 1 d .
C165 C 0.3789(5) 0.1424(3) 0.9470(2) 0.0482(14) Uani 1 1 d .
H165 H 0.3184 0.1086 0.9317 0.058 Uiso 1 1 calc R
C175 C 0.3810(6) 0.1837(3) 1.0050(3) 0.0639(18) Uani 1 1 d .
H175 H 0.3208 0.1778 1.0287 0.077 Uiso 1 1 calc R
C185 C 0.4666(6) 0.2318(3) 1.0283(2) 0.0550(16) Uani 1 1 d .
H185 H 0.4675 0.2589 1.0681 0.066 Uiso 1 1 calc R
C195 C 0.5531(6) 0.2409(3) 0.9931(3) 0.0595(18) Uani 1 1 d .
H195 H 0.6129 0.2750 1.0088 0.071 Uiso 1 1 calc R
C205 C 0.5534(4) 0.2002(2) 0.9348(2) 0.0404(13) Uani 1 1 d .
H205 H 0.6135 0.2065 0.9111 0.048 Uiso 1 1 calc R
P6 P 0.39064(9) 0.19674(5) 0.72879(5) 0.0198(2) Uani 1 1 d .
C16 C 0.4887(4) 0.2503(2) 0.7915(2) 0.0245(10) Uani 1 1 d .
C26 C 0.6094(4) 0.2466(2) 0.7911(2) 0.0279(10) Uani 1 1 d .
H26 H 0.6369 0.2159 0.7590 0.033 Uiso 1 1 calc R
C36 C 0.6883(4) 0.2859(3) 0.8356(2) 0.0410(13) Uani 1 1 d .
H36 H 0.7694 0.2823 0.8345 0.049 Uiso 1 1 calc R
C46 C 0.6490(5) 0.3307(3) 0.8820(3) 0.0511(15) Uani 1 1 d .
H46 H 0.7034 0.3597 0.9117 0.061 Uiso 1 1 calc R
C56 C 0.5327(4) 0.3340(2) 0.8858(2) 0.0406(13) Uani 1 1 d .
H56 H 0.5073 0.3638 0.9191 0.049 Uiso 1 1 calc R
C66 C 0.4499(4) 0.2934(2) 0.8406(2) 0.0289(10) Uani 1 1 d .
C76 C 0.3274(4) 0.2983(2) 0.8508(2) 0.0338(12) Uani 1 1 d .
H76 H 0.3140 0.3017 0.8921 0.041 Uiso 1 1 calc R
C86 C 0.2332(4) 0.2988(2) 0.8118(2) 0.0328(12) Uani 1 1 d .
H86 H 0.1626 0.3030 0.8292 0.039 Uiso 1 1 calc R
C96 C 0.2218(4) 0.2936(2) 0.7456(2) 0.0313(11) Uani 1 1 d .
C106 C 0.1397(4) 0.3324(2) 0.7207(3) 0.0398(13) Uani 1 1 d .
H106 H 0.0959 0.3600 0.7477 0.048 Uiso 1 1 calc R
C116 C 0.1208(4) 0.3321(2) 0.6606(3) 0.0429(14) Uani 1 1 d .
H116 H 0.0659 0.3597 0.6459 0.051 Uiso 1 1 calc R
C126 C 0.1815(4) 0.2915(2) 0.6201(3) 0.0390(13) Uani 1 1 d .
H126 H 0.1678 0.2903 0.5775 0.047 Uiso 1 1 calc R
C136 C 0.2618(4) 0.2529(2) 0.6426(2) 0.0270(10) Uani 1 1 d .
H136 H 0.3028 0.2248 0.6145 0.032 Uiso 1 1 calc R
C146 C 0.2853(3) 0.2534(2) 0.7042(2) 0.0235(10) Uani 1 1 d .
C156 C 0.4812(3) 0.1931(2) 0.66684(19) 0.0216(9) Uani 1 1 d .
C166 C 0.4953(4) 0.1360(2) 0.6252(2) 0.0252(10) Uani 1 1 d .
H166 H 0.4559 0.0959 0.6277 0.030 Uiso 1 1 calc R
C176 C 0.5652(4) 0.1353(2) 0.5797(2) 0.0331(11) Uani 1 1 d .
H176 H 0.5751 0.0949 0.5521 0.040 Uiso 1 1 calc R
C186 C 0.6206(4) 0.1936(2) 0.5745(2) 0.0340(11) Uani 1 1 d .
H186 H 0.6695 0.1933 0.5437 0.041 Uiso 1 1 calc R
C196 C 0.6047(4) 0.2519(2) 0.6141(2) 0.0330(11) Uani 1 1 d .
H196 H 0.6407 0.2922 0.6098 0.040 Uiso 1 1 calc R
C206 C 0.5365(4) 0.2523(2) 0.6602(2) 0.0303(11) Uani 1 1 d .
H206 H 0.5268 0.2928 0.6877 0.036 Uiso 1 1 calc R
S1 S 0.95255(9) 0.22565(5) 0.47384(5) 0.0247(2) Uani 1 1 d .
F11 F 0.9060(3) 0.21040(16) 0.35425(13) 0.0537(8) Uani 1 1 d .
F21 F 0.7733(3) 0.16785(14) 0.39420(15) 0.0552(9) Uani 1 1 d .
F31 F 0.7937(2) 0.27218(13) 0.40566(15) 0.0499(8) Uani 1 1 d .
O11 O 1.0073(3) 0.16424(15) 0.46453(15) 0.0360(8) Uani 1 1 d .
O21 O 1.0273(3) 0.28289(14) 0.47354(15) 0.0317(7) Uani 1 1 d .
O31 O 0.8773(3) 0.23535(17) 0.51956(16) 0.0456(9) Uani 1 1 d .
C1 C 0.8518(4) 0.2184(2) 0.4035(2) 0.0315(11) Uani 1 1 d .
S2 S 1.04962(14) 0.70898(7) 0.05386(6) 0.0476(4) Uani 1 1 d .
F12 F 0.8724(3) 0.78085(19) 0.06481(15) 0.0821(13) Uani 1 1 d .
F22 F 0.8328(3) 0.67697(18) 0.01587(16) 0.0677(10) Uani 1 1 d .
F32 F 0.9097(3) 0.74946(18) -0.02780(14) 0.0686(11) Uani 1 1 d .
O12 O 1.0294(3) 0.69184(17) 0.11054(14) 0.0417(9) Uani 1 1 d .
O22 O 1.1190(4) 0.7739(2) 0.06032(19) 0.0656(12) Uani 1 1 d .
O32 O 1.0771(3) 0.65617(16) 0.00744(14) 0.0395(8) Uani 1 1 d .
C2 C 0.9097(5) 0.7295(3) 0.0255(3) 0.0506(15) Uani 1 1 d .

loop_
_atom_site_aniso_label
_atom_site_aniso_U_11
_atom_site_aniso_U_22
_atom_site_aniso_U_33
_atom_site_aniso_U_23
_atom_site_aniso_U_13
_atom_site_aniso_U_12
Rh1 0.01177(17) 0.01345(16) 0.02114(18) 0.00405(13) 0.00422(13) 0.00012(12)
P1 0.0140(6) 0.0215(6) 0.0270(6) 0.0049(5) 0.0038(5) 0.0019(4)
C11 0.015(2) 0.019(2) 0.027(2) -0.0016(18) 0.0057(18) -0.0024(17)
C21 0.017(2) 0.027(2) 0.040(3) -0.002(2) 0.004(2) -0.0001(19)
C31 0.017(3) 0.036(3) 0.051(3) -0.013(2) 0.005(2) 0.002(2)
C41 0.022(3) 0.035(3) 0.064(4) -0.008(3) 0.023(3) -0.008(2)
C51 0.025(3) 0.032(3) 0.046(3) 0.005(2) 0.019(2) -0.001(2)
C61 0.015(2) 0.017(2) 0.030(2) -0.0037(18) 0.0101(18) -0.0034(17)
C71 0.024(2) 0.018(2) 0.021(2) 0.0051(17) 0.0094(18) 0.0021(17)
C81 0.012(2) 0.023(2) 0.021(2) 0.0048(18) 0.0009(17) 0.0012(17)
C91 0.012(2) 0.019(2) 0.026(2) 0.0004(18) 0.0075(17) -0.0008(16)
C101 0.026(3) 0.024(2) 0.031(3) 0.002(2) 0.005(2) -0.0003(19)
C111 0.033(3) 0.021(2) 0.039(3) -0.006(2) 0.014(2) -0.004(2)
C121 0.029(3) 0.017(2) 0.044(3) 0.006(2) 0.015(2) 0.0054(19)
C131 0.018(2) 0.025(2) 0.034(3) 0.011(2) 0.0097(19) 0.0038(18)
C141 0.009(2) 0.022(2) 0.027(2) 0.0031(18) 0.0065(17) 0.0018(16)
C151 0.016(2) 0.027(2) 0.031(3) 0.006(2) -0.0029(19) -0.0029(18)
C161 0.021(2) 0.024(2) 0.033(3) 0.009(2) 0.003(2) 0.0002(18)
C171 0.028(3) 0.039(3) 0.039(3) 0.017(2) 0.005(2) -0.004(2)
C181 0.030(3) 0.061(4) 0.050(3) 0.033(3) -0.002(3) 0.000(3)
C191 0.029(3) 0.062(4) 0.061(4) 0.036(3) 0.002(3) 0.014(3)
C201 0.028(3) 0.046(3) 0.044(3) 0.024(3) 0.009(2) 0.010(2)
P2 0.0141(5) 0.0171(5) 0.0257(6) 0.0059(5) 0.0042(5) 0.0014(4)
C12 0.014(2) 0.019(2) 0.025(2) 0.0024(18) 0.0040(18) -0.0006(17)
C22 0.021(2) 0.021(2) 0.041(3) 0.013(2) 0.007(2) 0.0037(18)
C32 0.019(2) 0.027(2) 0.045(3) 0.006(2) 0.010(2) 0.0071(19)
C42 0.019(2) 0.024(2) 0.038(3) -0.004(2) 0.014(2) -0.0012(18)
C52 0.014(2) 0.021(2) 0.028(2) 0.0031(18) 0.0066(18) -0.0036(17)
C62 0.015(2) 0.0133(19) 0.024(2) 0.0007(17) 0.0003(17) -0.0055(16)
C72 0.013(2) 0.017(2) 0.029(2) 0.0119(18) 0.0063(18) -0.0022(16)
C82 0.011(2) 0.018(2) 0.029(2) 0.0066(18) 0.0063(18) -0.0024(16)
C92 0.011(2) 0.024(2) 0.027(2) 0.0007(18) 0.0097(18) 0.0037(17)
C102 0.017(2) 0.024(2) 0.037(3) 0.001(2) 0.008(2) -0.0040(18)
C112 0.022(3) 0.037(3) 0.040(3) -0.003(2) 0.006(2) -0.005(2)
C122 0.020(3) 0.052(3) 0.027(3) -0.001(2) 0.002(2) -0.002(2)
C132 0.013(2) 0.042(3) 0.030(3) 0.009(2) 0.0030(19) 0.0001(19)
C142 0.009(2) 0.024(2) 0.025(2) 0.0042(18) 0.0040(17) 0.0004(16)
C152 0.019(2) 0.025(2) 0.029(2) 0.0113(19) 0.0011(19) 0.0024(18)
C162 0.037(3) 0.027(2) 0.033(3) 0.014(2) 0.011(2) 0.000(2)
C172 0.054(4) 0.046(3) 0.034(3) 0.017(3) 0.012(3) 0.003(3)
C182 0.049(3) 0.041(3) 0.050(3) 0.030(3) 0.009(3) -0.002(3)
C192 0.043(3) 0.027(3) 0.045(3) 0.016(2) 0.006(3) -0.004(2)
C202 0.024(2) 0.028(2) 0.035(3) 0.011(2) 0.002(2) 0.0011(19)
P3 0.0125(5) 0.0149(5) 0.0235(6) 0.0025(4) 0.0045(4) 0.0003(4)
C13 0.020(2) 0.014(2) 0.024(2) 0.0031(17) 0.0017(18) -0.0019(16)
C23 0.019(2) 0.018(2) 0.031(2) 0.0045(18) 0.0067(19) 0.0004(17)
C33 0.019(2) 0.024(2) 0.042(3) 0.002(2) 0.005(2) 0.0009(18)
C43 0.024(3) 0.032(3) 0.037(3) 0.011(2) -0.008(2) 0.000(2)
C53 0.030(3) 0.033(3) 0.024(2) 0.004(2) 0.002(2) 0.000(2)
C63 0.021(2) 0.020(2) 0.023(2) -0.0015(18) 0.0023(19) -0.0013(17)
C73 0.025(2) 0.025(2) 0.026(2) 0.0055(19) 0.0080(19) -0.0046(19)
C83 0.019(2) 0.027(2) 0.028(2) 0.0003(19) 0.0121(19) -0.0052(18)
C93 0.015(2) 0.023(2) 0.030(2) 0.0008(19) 0.0050(19) -0.0021(17)
C103 0.018(2) 0.032(3) 0.033(3) 0.000(2) 0.008(2) 0.0006(19)
C113 0.016(2) 0.025(2) 0.044(3) -0.006(2) 0.005(2) 0.0027(18)
C123 0.016(2) 0.018(2) 0.051(3) 0.002(2) 0.000(2) -0.0008(18)
C133 0.011(2) 0.018(2) 0.038(3) -0.0018(19) 0.0033(19) -0.0016(17)
C143 0.011(2) 0.019(2) 0.034(3) -0.0017(19) 0.0007(19) 0.0001(17)
C153 0.018(2) 0.015(2) 0.033(3) 0.0027(18) 0.0115(19) 0.0017(17)
C163 0.025(2) 0.019(2) 0.039(3) 0.007(2) 0.014(2) -0.0001(18)
C173 0.052(3) 0.026(3) 0.047(3) 0.013(2) 0.020(3) 0.000(2)
C183 0.042(3) 0.026(3) 0.076(4) 0.017(3) 0.027(3) 0.000(2)
C193 0.021(3) 0.012(2) 0.083(4) 0.008(2) 0.007(3) -0.0038(18)
C203 0.020(2) 0.016(2) 0.048(3) 0.006(2) 0.006(2) 0.0010(18)
Rh2 0.01286(17) 0.01766(17) 0.02147(18) 0.00408(13) 0.00361(13) -0.00174(13)
P4 0.0136(5) 0.0158(5) 0.0211(6) 0.0023(4) 0.0035(4) -0.0001(4)
C14 0.014(2) 0.0108(19) 0.030(2) 0.0028(17) 0.0055(18) -0.0017(15)
C24 0.013(2) 0.024(2) 0.037(3) 0.010(2) 0.0040(19) 0.0000(17)
C34 0.017(2) 0.028(2) 0.049(3) 0.014(2) 0.005(2) 0.0038(19)
C44 0.019(2) 0.022(2) 0.053(3) 0.004(2) 0.018(2) 0.0017(19)
C54 0.019(2) 0.022(2) 0.034(3) 0.0023(19) 0.010(2) -0.0040(18)
C64 0.015(2) 0.014(2) 0.033(3) 0.0031(18) 0.0092(19) -0.0068(16)
C74 0.018(2) 0.027(2) 0.020(2) 0.0021(18) 0.0069(18) -0.0021(18)
C84 0.014(2) 0.026(2) 0.024(2) 0.0079(19) 0.0047(18) -0.0029(17)
C94 0.012(2) 0.018(2) 0.028(2) 0.0075(18) 0.0016(18) 0.0002(16)
C104 0.018(2) 0.028(2) 0.031(3) 0.007(2) 0.0108(19) 0.0040(18)
C114 0.018(2) 0.019(2) 0.043(3) 0.011(2) 0.012(2) -0.0010(17)
C124 0.014(2) 0.026(2) 0.042(3) 0.005(2) 0.003(2) -0.0021(18)
C134 0.016(2) 0.017(2) 0.029(2) 0.0032(18) 0.0043(18) -0.0001(17)
C144 0.013(2) 0.018(2) 0.024(2) 0.0049(17) 0.0057(17) 0.0033(16)
C154 0.009(2) 0.021(2) 0.025(2) 0.0046(18) 0.0055(17) 0.0010(16)
C164 0.025(2) 0.025(2) 0.032(3) 0.010(2) 0.009(2) 0.0045(19)
C174 0.038(3) 0.023(2) 0.034(3) 0.001(2) 0.017(2) 0.004(2)
C184 0.027(3) 0.030(2) 0.022(2) 0.0031(19) 0.0089(19) -0.0029(19)
C194 0.023(2) 0.031(2) 0.026(2) 0.011(2) 0.0007(19) -0.0036(19)
C204 0.018(2) 0.018(2) 0.029(2) 0.0045(18) 0.0050(18) -0.0008(17)
P5 0.0165(6) 0.0234(6) 0.0259(6) 0.0068(5) 0.0045(5) 0.0004(4)
C15 0.014(2) 0.016(2) 0.032(2) 0.0089(18) 0.0041(18) 0.0036(16)
C25 0.017(2) 0.020(2) 0.038(3) 0.0096(19) 0.001(2) 0.0025(17)
C35 0.015(2) 0.029(3) 0.053(3) 0.017(2) 0.004(2) -0.0002(19)
C45 0.017(2) 0.035(3) 0.049(3) 0.020(2) 0.015(2) 0.006(2)
C55 0.024(3) 0.027(2) 0.034(3) 0.014(2) 0.010(2) 0.0079(19)
C65 0.019(2) 0.017(2) 0.032(3) 0.0127(19) 0.0001(19) 0.0041(17)
C75 0.023(2) 0.019(2) 0.023(2) 0.0050(18) 0.0054(19) 0.0051(17)
C85 0.014(2) 0.020(2) 0.028(2) 0.0065(18) 0.0007(18) -0.0048(17)
C95 0.009(2) 0.026(2) 0.036(3) 0.013(2) 0.0090(19) 0.0023(17)
C105 0.019(2) 0.028(2) 0.046(3) 0.015(2) 0.008(2) -0.0007(19)
C115 0.031(3) 0.034(3) 0.058(4) 0.027(3) 0.017(3) 0.006(2)
C125 0.030(3) 0.047(3) 0.044(3) 0.025(3) 0.007(2) 0.008(2)
C135 0.024(3) 0.037(3) 0.029(3) 0.014(2) 0.004(2) 0.002(2)
C145 0.009(2) 0.032(2) 0.032(3) 0.012(2) 0.0055(18) 0.0025(18)
C155 0.027(3) 0.035(3) 0.020(2) 0.006(2) 0.001(2) 0.007(2)
C165 0.041(3) 0.060(4) 0.040(3) 0.000(3) 0.008(3) 0.007(3)
C175 0.066(4) 0.081(5) 0.046(4) 0.005(3) 0.020(3) 0.024(4)
C185 0.072(5) 0.059(4) 0.026(3) -0.005(3) -0.001(3) 0.016(3)
C195 0.064(4) 0.055(4) 0.045(4) -0.008(3) -0.020(3) 0.011(3)
C205 0.037(3) 0.039(3) 0.040(3) -0.001(2) 0.002(2) 0.009(2)
P6 0.0150(6) 0.0185(5) 0.0263(6) 0.0054(5) 0.0049(5) -0.0016(4)
C16 0.023(2) 0.019(2) 0.030(3) 0.0057(19) 0.002(2) -0.0020(18)
C26 0.019(2) 0.031(3) 0.034(3) 0.011(2) 0.004(2) -0.0067(19)
C36 0.024(3) 0.047(3) 0.050(3) 0.009(3) 0.003(2) -0.008(2)
C46 0.042(3) 0.054(4) 0.045(3) -0.003(3) -0.010(3) -0.015(3)
C56 0.041(3) 0.035(3) 0.037(3) -0.005(2) -0.001(2) -0.008(2)
C66 0.031(3) 0.027(2) 0.029(3) 0.007(2) 0.005(2) -0.004(2)
C76 0.039(3) 0.027(3) 0.034(3) -0.001(2) 0.015(2) -0.004(2)
C86 0.024(3) 0.022(2) 0.052(3) 0.000(2) 0.017(2) -0.0048(19)
C96 0.013(2) 0.023(2) 0.058(3) 0.008(2) 0.009(2) -0.0042(18)
C106 0.017(3) 0.028(3) 0.076(4) 0.015(3) 0.009(3) -0.001(2)
C116 0.017(3) 0.034(3) 0.082(4) 0.030(3) -0.006(3) -0.002(2)
C126 0.024(3) 0.036(3) 0.058(4) 0.023(3) -0.012(2) -0.011(2)
C136 0.018(2) 0.023(2) 0.039(3) 0.010(2) -0.003(2) -0.0088(18)
C146 0.011(2) 0.018(2) 0.042(3) 0.010(2) 0.0033(19) -0.0021(16)
C156 0.014(2) 0.023(2) 0.029(2) 0.0102(19) 0.0028(18) 0.0020(17)
C166 0.022(2) 0.026(2) 0.030(3) 0.011(2) 0.006(2) 0.0048(19)
C176 0.034(3) 0.037(3) 0.031(3) 0.009(2) 0.008(2) 0.013(2)
C186 0.023(3) 0.051(3) 0.035(3) 0.020(2) 0.013(2) 0.004(2)
C196 0.022(3) 0.043(3) 0.040(3) 0.021(2) 0.005(2) -0.005(2)
C206 0.027(3) 0.030(3) 0.035(3) 0.009(2) 0.008(2) 0.000(2)
S1 0.0233(6) 0.0191(5) 0.0324(6) 0.0054(5) 0.0069(5) 0.0038(4)
F11 0.056(2) 0.071(2) 0.0355(18) 0.0151(16) 0.0040(15) 0.0055(17)
F21 0.0410(18) 0.0349(17) 0.086(2) 0.0246(16) -0.0204(17) -0.0136(14)
F31 0.0341(17) 0.0288(15) 0.088(2) 0.0213(15) -0.0042(16) 0.0115(13)
O11 0.036(2) 0.0254(17) 0.043(2) 0.0041(15) -0.0037(16) 0.0071(14)
O21 0.0278(18) 0.0221(16) 0.044(2) 0.0037(14) 0.0080(15) -0.0048(13)
O31 0.053(2) 0.039(2) 0.052(2) 0.0121(17) 0.0310(19) 0.0080(17)
C1 0.024(3) 0.021(2) 0.050(3) 0.013(2) 0.000(2) -0.0032(19)
S2 0.0646(10) 0.0449(8) 0.0357(8) 0.0123(6) 0.0053(7) 0.0181(7)
F12 0.107(3) 0.096(3) 0.049(2) 0.013(2) 0.021(2) 0.069(3)
F22 0.048(2) 0.075(3) 0.074(3) 0.004(2) 0.0084(18) -0.0115(18)
F32 0.079(3) 0.100(3) 0.0399(19) 0.0364(19) 0.0120(18) 0.041(2)
O12 0.055(2) 0.046(2) 0.0268(19) 0.0123(16) 0.0066(17) 0.0109(18)
O22 0.059(3) 0.060(3) 0.072(3) 0.014(2) -0.004(2) -0.023(2)
O32 0.050(2) 0.039(2) 0.0292(19) 0.0028(15) 0.0063(16) 0.0147(17)
C2 0.055(4) 0.052(4) 0.044(3) 0.007(3) 0.011(3) 0.004(3)

loop_
_atom_type_symbol
_atom_type_description
_atom_type_scat_dispersion_real
_atom_type_scat_dispersion_imag
_atom_type_scat_source
C C 0.0033 0.0016 'International Tables Vol C Tables 4.2.6.8 and 6.1.1.4'
H H 0.0000 0.0000 'International Tables Vol C Tables 4.2.6.8 and 6.1.1.4'
F F 0.0171 0.0103 'International Tables Vol C Tables 4.2.6.8 and 6.1.1.4'
O O 0.0106 0.0060 'International Tables Vol C Tables 4.2.6.8 and 6.1.1.4'
P P 0.1023 0.0942 'International Tables Vol C Tables 4.2.6.8 and 6.1.1.4'
Rh Rh -1.1178 0.9187 'International Tables Vol C Tables 4.2.6.8 and 6.1.1.4'
S S 0.1246 0.1234 'International Tables Vol C Tables 4.2.6.8 and 6.1.1.4'

loop_
_geom_angle_atom_site_label_1
_geom_angle_atom_site_label_2
_geom_angle_atom_site_label_3
_geom_angle
C81 Rh1 C82 89.94(15)
C81 Rh1 C71 38.05(15)
C82 Rh1 C71 127.99(15)
C81 Rh1 C72 126.80(15)
C82 Rh1 C72 37.23(15)
C71 Rh1 C72 164.46(15)
C81 Rh1 P2 89.34(11)
C82 Rh1 P2 78.17(11)
C71 Rh1 P2 97.16(11)
C72 Rh1 P2 76.52(10)
C81 Rh1 P1 76.91(11)
C82 Rh1 P1 94.41(11)
C71 Rh1 P1 76.53(11)
C72 Rh1 P1 105.85(10)
P2 Rh1 P1 164.47(4)
C81 Rh1 P3 136.71(11)
C82 Rh1 P3 133.33(11)
C71 Rh1 P3 98.66(11)
C72 Rh1 P3 96.42(11)
P2 Rh1 P3 99.72(4)
P1 Rh1 P3 95.29(4)
C151 P1 C141 104.48(19)
C151 P1 C11 114.3(2)
C141 P1 C11 98.09(18)
C151 P1 Rh1 130.17(15)
C141 P1 Rh1 101.90(13)
C11 P1 Rh1 102.74(14)
C21 C11 C61 120.9(4)
C21 C11 P1 129.4(4)
C61 C11 P1 109.7(3)
C31 C21 C11 120.0(5)
C31 C21 H21 120.0
C11 C21 H21 120.0
C21 C31 C41 119.5(4)
C21 C31 H31 120.2
C41 C31 H31 120.2
C31 C41 C51 121.1(5)
C31 C41 H41 119.4
C51 C41 H41 119.4
C41 C51 C61 119.6(5)
C41 C51 H51 120.2
C61 C51 H51 120.2
C11 C61 C51 118.8(4)
C11 C61 C71 122.1(4)
C51 C61 C71 119.1(4)
C81 C71 C61 125.8(4)
C81 C71 Rh1 70.3(2)
C61 C71 Rh1 112.3(3)
C81 C71 H71 111(3)
C61 C71 H71 117(3)
Rh1 C71 H71 110(2)
C71 C81 C91 125.3(4)
C71 C81 Rh1 71.7(2)
C91 C81 Rh1 113.1(3)
C71 C81 H81 118(2)
C91 C81 H81 111(2)
Rh1 C81 H81 111(2)
C141 C91 C101 119.2(4)
C141 C91 C81 120.0(4)
C101 C91 C81 120.7(4)
C91 C101 C111 119.3(4)
C91 C101 H101 120.3
C111 C101 H101 120.3
C121 C111 C101 121.2(4)
C121 C111 H111 119.4
C101 C111 H111 119.4
C111 C121 C131 119.9(4)
C111 C121 H121 120.1
C131 C121 H121 120.1
C121 C131 C141 119.7(4)
C121 C131 H131 120.1
C141 C131 H131 120.1
C91 C141 C131 120.5(4)
C91 C141 P1 111.6(3)
C131 C141 P1 127.8(3)
C161 C151 C201 117.9(4)
C161 C151 P1 117.1(3)
C201 C151 P1 124.6(4)
C171 C161 C151 121.5(4)
C171 C161 H161 119.2
C151 C161 H161 119.2
C181 C171 C161 119.4(5)
C181 C171 H171 120.3
C161 C171 H171 120.3
C171 C181 C191 120.3(5)
C171 C181 H181 119.8
C191 C181 H181 119.8
C201 C191 C181 119.8(5)
C201 C191 H191 120.1
C181 C191 H191 120.1
C191 C201 C151 121.0(5)
C191 C201 H201 119.5
C151 C201 H201 119.5
C12 P2 C152 110.37(19)
C12 P2 C142 98.43(18)
C152 P2 C142 108.9(2)
C12 P2 Rh1 106.75(14)
C152 P2 Rh1 127.70(14)
C142 P2 Rh1 100.45(13)
C22 C12 C62 120.3(4)
C22 C12 P2 129.1(3)
C62 C12 P2 110.2(3)
C12 C22 C32 120.2(4)
C12 C22 H22 119.9
C32 C22 H22 119.9
C42 C32 C22 120.0(4)
C42 C32 H32 120.0
C22 C32 H32 120.0
C32 C42 C52 120.6(4)
C32 C42 H42 119.7
C52 C42 H42 119.7
C42 C52 C62 120.2(4)
C42 C52 H52 119.9
C62 C52 H52 119.9
C52 C62 C12 118.6(4)
C52 C62 C72 120.6(4)
C12 C62 C72 120.7(4)
C82 C72 C62 123.4(4)
C82 C72 Rh1 69.3(2)
C62 C72 Rh1 113.5(3)
C82 C72 H72 117(2)
C62 C72 H72 114(2)
Rh1 C72 H72 111(2)
C72 C82 C92 125.5(3)
C72 C82 Rh1 73.5(2)
C92 C82 Rh1 109.5(3)
C72 C82 H82 120(3)
C92 C82 H82 109(2)
Rh1 C82 H82 113(2)
C102 C92 C142 119.3(4)
C102 C92 C82 120.4(4)
C142 C92 C82 120.3(4)
C112 C102 C92 119.4(4)
C112 C102 H102 120.3
C92 C102 H102 120.3
C122 C112 C102 121.8(4)
C122 C112 H112 119.1
C102 C112 H112 119.1
C112 C122 C132 119.3(4)
C112 C122 H122 120.3
C132 C122 H122 120.3
C142 C132 C122 119.9(4)
C142 C132 H132 120.0
C122 C132 H132 120.0
C132 C142 C92 120.2(4)
C132 C142 P2 129.0(3)
C92 C142 P2 110.9(3)
C162 C152 C202 119.0(4)
C162 C152 P2 120.5(3)
C202 C152 P2 120.5(3)
C152 C162 C172 120.6(4)
C152 C162 H162 119.7
C172 C162 H162 119.7
C182 C172 C162 120.4(5)
C182 C172 H172 119.8
C162 C172 H172 119.8
C172 C182 C192 119.7(4)
C172 C182 H182 120.2
C192 C182 H182 120.2
C182 C192 C202 120.1(5)
C182 C192 H192 120.0
C202 C192 H192 120.0
C192 C202 C152 120.1(4)
C192 C202 H202 119.9
C152 C202 H202 119.9
C13 P3 C153 102.73(19)
C13 P3 C143 104.46(19)
C153 P3 C143 98.14(18)
C13 P3 Rh1 113.26(13)
C153 P3 Rh1 116.26(14)
C143 P3 Rh1 119.60(13)
C23 C13 C63 118.2(4)
C23 C13 P3 118.4(3)
C63 C13 P3 122.7(3)
C33 C23 C13 121.4(4)
C33 C23 H23 119.3
C13 C23 H23 119.3
C23 C33 C43 120.7(4)
C23 C33 H33 119.7
C43 C33 H33 119.7
C53 C43 C33 118.7(4)
C53 C43 H43 120.7
C33 C43 H43 120.7
C43 C53 C63 121.9(4)
C43 C53 H53 119.1
C63 C53 H53 119.1
C13 C63 C53 119.1(4)
C13 C63 C73 126.1(4)
C53 C63 C73 114.8(4)
C83 C73 C63 131.0(4)
C83 C73 H73 114.5
C63 C73 H73 114.5
C73 C83 C93 131.5(4)
C73 C83 H83 114.3
C93 C83 H83 114.3
C103 C93 C143 118.0(4)
C103 C93 C83 116.0(4)
C143 C93 C83 126.1(4)
C113 C103 C93 122.9(4)
C113 C103 H103 118.6
C93 C103 H103 118.6
C103 C113 C123 119.1(4)
C103 C113 H113 120.5
C123 C113 H113 120.5
C113 C123 C133 120.2(4)
C113 C123 H123 119.9
C133 C123 H123 119.9
C123 C133 C143 120.8(4)
C123 C133 H133 119.6
C143 C133 H133 119.6
C93 C143 C133 119.0(4)
C93 C143 P3 122.7(3)
C133 C143 P3 118.2(3)
C163 C153 C203 119.0(4)
C163 C153 P3 119.4(3)
C203 C153 P3 120.9(3)
C153 C163 C173 121.2(5)
C153 C163 H163 119.4
C173 C163 H163 119.4
C183 C173 C163 119.5(5)
C183 C173 H173 120.2
C163 C173 H173 120.2
C173 C183 C193 120.3(5)
C173 C183 H183 119.9
C193 C183 H183 119.9
C183 C193 C203 119.8(5)
C183 C193 H193 120.1
C203 C193 H193 120.1
C153 C203 C193 120.1(5)
C153 C203 H203 119.9
C193 C203 H203 119.9
C85 Rh2 C75 38.48(15)
C85 Rh2 C84 89.67(15)
C75 Rh2 C84 128.12(15)
C85 Rh2 C74 126.54(16)
C75 Rh2 C74 164.98(16)
C84 Rh2 C74 37.00(15)
C85 Rh2 P4 92.36(11)
C75 Rh2 P4 100.22(12)
C84 Rh2 P4 78.39(11)
C74 Rh2 P4 76.56(11)
C85 Rh2 P5 76.87(11)
C75 Rh2 P5 76.80(12)
C84 Rh2 P5 92.76(11)
C74 Rh2 P5 102.76(11)
P4 Rh2 P5 166.20(4)
C85 Rh2 P6 137.84(11)
C75 Rh2 P6 99.36(11)
C84 Rh2 P6 132.46(11)
C74 Rh2 P6 95.61(11)
P4 Rh2 P6 97.27(4)
P5 Rh2 P6 96.51(4)
C154 P4 C14 112.65(19)
C154 P4 C144 107.58(19)
C14 P4 C144 96.80(18)
C154 P4 Rh2 127.82(13)
C14 P4 Rh2 105.66(14)
C144 P4 Rh2 101.41(13)
C24 C14 C64 121.7(4)
C24 C14 P4 128.4(3)
C64 C14 P4 109.5(3)
C14 C24 C34 119.1(4)
C14 C24 H24 120.4
C34 C24 H24 120.4
C44 C34 C24 119.5(4)
C44 C34 H34 120.3
C24 C34 H34 120.3
C34 C44 C54 121.4(4)
C34 C44 H44 119.3
C54 C44 H44 119.3
C44 C54 C64 119.9(4)
C44 C54 H54 120.1
C64 C54 H54 120.1
C14 C64 C54 118.3(4)
C14 C64 C74 121.3(4)
C54 C64 C74 120.2(4)
C84 C74 C64 123.9(4)
C84 C74 Rh2 70.1(2)
C64 C74 Rh2 113.4(3)
C84 C74 H74 115(3)
C64 C74 H74 115(3)
Rh2 C74 H74 110(3)
C74 C84 C94 123.6(4)
C74 C84 Rh2 72.9(2)
C94 C84 Rh2 110.9(3)
C74 C84 H84 116(3)
C94 C84 H84 115(3)
Rh2 C84 H84 109(3)
C104 C94 C144 118.9(4)
C104 C94 C84 120.7(4)
C144 C94 C84 120.2(4)
C94 C104 C114 120.4(4)
C94 C104 H104 119.8
C114 C104 H104 119.8
C124 C114 C104 120.3(4)
C124 C114 H114 119.8
C104 C114 H114 119.8
C114 C124 C134 119.3(4)
C114 C124 H124 120.3
C134 C124 H124 120.3
C144 C134 C124 120.1(4)
C144 C134 H134 120.0
C124 C134 H134 120.0
C134 C144 C94 120.9(4)
C134 C144 P4 127.4(3)
C94 C144 P4 111.4(3)
C164 C154 C204 119.1(4)
C164 C154 P4 118.1(3)
C204 C154 P4 122.8(3)
C174 C164 C154 119.9(4)
C174 C164 H164 120.0
C154 C164 H164 120.0
C184 C174 C164 120.4(4)
C184 C174 H174 119.8
C164 C174 H174 119.8
C194 C184 C174 119.9(4)
C194 C184 H184 120.0
C174 C184 H184 120.0
C184 C194 C204 121.0(4)
C184 C194 H194 119.5
C204 C194 H194 119.5
C194 C204 C154 119.6(4)
C194 C204 H204 120.2
C154 C204 H204 120.2
C155 P5 C15 114.6(2)
C155 P5 C145 105.8(2)
C15 P5 C145 97.38(18)
C155 P5 Rh2 129.04(14)
C15 P5 Rh2 102.63(14)
C145 P5 Rh2 102.28(14)
C65 C15 C25 121.0(4)
C65 C15 P5 110.2(3)
C25 C15 P5 128.8(3)
C35 C25 C15 119.0(4)
C35 C25 H25 120.5
C15 C25 H25 120.5
C45 C35 C25 120.7(4)
C45 C35 H35 119.6
C25 C35 H35 119.6
C35 C45 C55 120.8(4)
C35 C45 H45 119.6
C55 C45 H45 119.6
C45 C55 C65 120.6(4)
C45 C55 H55 119.7
C65 C55 H55 119.7
C55 C65 C15 117.9(4)
C55 C65 C75 121.4(4)
C15 C65 C75 120.7(4)
C85 C75 C65 125.1(4)
C85 C75 Rh2 70.7(2)
C65 C75 Rh2 113.7(3)
C85 C75 H75 112(3)
C65 C75 H75 115(3)
Rh2 C75 H75 111(3)
C75 C85 C95 124.3(4)
C75 C85 Rh2 70.8(2)
C95 C85 Rh2 114.9(3)
C75 C85 H85 116(3)
C95 C85 H85 113(3)
Rh2 C85 H85 111(2)
C145 C95 C105 118.0(4)
C145 C95 C85 120.1(4)
C105 C95 C85 121.9(4)
C115 C105 C95 120.6(5)
C115 C105 H105 119.7
C95 C105 H105 119.7
C105 C115 C125 120.0(4)
C105 C115 H115 120.0
C125 C115 H115 120.0
C135 C125 C115 120.7(5)
C135 C125 H125 119.7
C115 C125 H125 119.7
C125 C135 C145 119.4(4)
C125 C135 H135 120.3
C145 C135 H135 120.3
C135 C145 C95 121.3(4)
C135 C145 P5 127.4(4)
C95 C145 P5 110.8(3)
C205 C155 C165 119.5(5)
C205 C155 P5 123.8(4)
C165 C155 P5 116.6(4)
C155 C165 C175 119.6(6)
C155 C165 H165 120.2
C175 C165 H165 120.2
C185 C175 C165 121.6(6)
C185 C175 H175 119.2
C165 C175 H175 119.2
C175 C185 C195 119.0(5)
C175 C185 H185 120.5
C195 C185 H185 120.5
C185 C195 C205 120.7(6)
C185 C195 H195 119.6
C205 C195 H195 119.6
C155 C205 C195 119.5(5)
C155 C205 H205 120.2
C195 C205 H205 120.2
C16 P6 C156 99.1(2)
C16 P6 C146 103.83(19)
C156 P6 C146 97.45(19)
C16 P6 Rh2 115.23(14)
C156 P6 Rh2 118.50(14)
C146 P6 Rh2 119.38(13)
C66 C16 C26 118.2(4)
C66 C16 P6 123.4(3)
C26 C16 P6 118.4(3)
C36 C26 C16 121.9(4)
C36 C26 H26 119.1
C16 C26 H26 119.1
C26 C36 C46 119.3(5)
C26 C36 H36 120.3
C46 C36 H36 120.3
C56 C46 C36 120.8(5)
C56 C46 H46 119.6
C36 C46 H46 119.6
C46 C56 C66 120.7(5)
C46 C56 H56 119.7
C66 C56 H56 119.7
C16 C66 C56 118.9(4)
C16 C66 C76 124.8(4)
C56 C66 C76 116.3(4)
C86 C76 C66 130.3(5)
C86 C76 H76 114.9
C66 C76 H76 114.9
C76 C86 C96 129.3(4)
C76 C86 H86 115.3
C96 C86 H86 115.3
C146 C96 C106 116.9(5)
C146 C96 C86 126.0(4)
C106 C96 C86 117.1(4)
C116 C106 C96 122.9(5)
C116 C106 H106 118.5
C96 C106 H106 118.5
C106 C116 C126 119.9(5)
C106 C116 H116 120.1
C126 C116 H116 120.1
C136 C126 C116 118.9(5)
C136 C126 H126 120.5
C116 C126 H126 120.5
C126 C136 C146 122.6(5)
C126 C136 H136 118.7
C146 C136 H136 118.7
C136 C146 C96 118.8(4)
C136 C146 P6 118.9(3)
C96 C146 P6 122.2(4)
C166 C156 C206 117.7(4)
C166 C156 P6 123.6(3)
C206 C156 P6 118.7(3)
C156 C166 C176 121.7(4)
C156 C166 H166 119.1
C176 C166 H166 119.1
C166 C176 C186 119.8(4)
C166 C176 H176 120.1
C186 C176 H176 120.1
C196 C186 C176 119.8(4)
C196 C186 H186 120.1
C176 C186 H186 120.1
C186 C196 C206 120.3(4)
C186 C196 H196 119.9
C206 C196 H196 119.9
C196 C206 C156 120.6(4)
C196 C206 H206 119.7
C156 C206 H206 119.7
O31 S1 O11 115.8(2)
O31 S1 O21 115.1(2)
O11 S1 O21 114.91(19)
O31 S1 C1 102.4(2)
O11 S1 C1 103.8(2)
O21 S1 C1 102.0(2)
F31 C1 F11 107.2(4)
F31 C1 F21 106.8(4)
F11 C1 F21 107.1(4)
F31 C1 S1 110.7(3)
F11 C1 S1 112.2(3)
F21 C1 S1 112.6(3)
O32 S2 O12 115.6(2)
O32 S2 O22 115.3(2)
O12 S2 O22 115.6(2)
O32 S2 C2 104.5(2)
O12 S2 C2 102.2(2)
O22 S2 C2 100.5(3)
F22 C2 F12 109.4(5)
F22 C2 F32 108.3(5)
F12 C2 F32 105.3(5)
F22 C2 S2 110.2(4)
F12 C2 S2 111.4(4)
F32 C2 S2 112.1(4)

loop_
_geom_bond_atom_site_label_1
_geom_bond_atom_site_label_2
_geom_bond_distance
Rh1 C81 2.187(4)
Rh1 C82 2.199(4)
Rh1 C71 2.205(4)
Rh1 C72 2.254(4)
Rh1 P2 2.2973(11)
Rh1 P1 2.3667(11)
Rh1 P3 2.4232(11)
P1 C151 1.801(4)
P1 C141 1.820(4)
P1 C11 1.827(4)
C11 C21 1.381(6)
C11 C61 1.389(6)
C21 C31 1.375(6)
C21 H21 0.9500
C31 C41 1.378(7)
C31 H31 0.9500
C41 C51 1.382(7)
C41 H41 0.9500
C51 C61 1.392(6)
C51 H51 0.9500
C61 C71 1.492(6)
C71 C81 1.432(6)
C71 H71 0.955(10)
C81 C91 1.486(5)
C81 H81 0.949(10)
C91 C141 1.392(6)
C91 C101 1.393(6)
C101 C111 1.398(6)
C101 H101 0.9500
C111 C121 1.366(6)
C111 H111 0.9500
C121 C131 1.387(6)
C121 H121 0.9500
C131 C141 1.394(5)
C131 H131 0.9500
C151 C161 1.383(6)
C151 C201 1.388(6)
C161 C171 1.374(6)
C161 H161 0.9500
C171 C181 1.368(7)
C171 H171 0.9500
C181 C191 1.380(7)
C181 H181 0.9500
C191 C201 1.369(7)
C191 H191 0.9500
C201 H201 0.9500
P2 C12 1.798(4)
P2 C152 1.799(4)
P2 C142 1.817(4)
C12 C22 1.376(5)
C12 C62 1.406(6)
C22 C32 1.384(6)
C22 H22 0.9500
C32 C42 1.375(6)
C32 H32 0.9500
C42 C52 1.379(6)
C42 H42 0.9500
C52 C62 1.397(6)
C52 H52 0.9500
C62 C72 1.496(5)
C72 C82 1.422(6)
C72 H72 0.949(10)
C82 C92 1.494(6)
C82 H82 0.950(10)
C92 C102 1.398(6)
C92 C142 1.404(6)
C102 C112 1.379(6)
C102 H102 0.9500
C112 C122 1.369(7)
C112 H112 0.9500
C122 C132 1.403(6)
C122 H122 0.9500
C132 C142 1.383(6)
C132 H132 0.9500
C152 C162 1.380(6)
C152 C202 1.398(6)
C162 C172 1.381(6)
C162 H162 0.9500
C172 C182 1.377(7)
C172 H172 0.9500
C182 C192 1.384(7)
C182 H182 0.9500
C192 C202 1.386(6)
C192 H192 0.9500
C202 H202 0.9500
P3 C13 1.839(4)
P3 C153 1.842(4)
P3 C143 1.847(4)
C13 C23 1.398(6)
C13 C63 1.401(6)
C23 C33 1.372(6)
C23 H23 0.9500
C33 C43 1.386(6)
C33 H33 0.9500
C43 C53 1.371(6)
C43 H43 0.9500
C53 C63 1.403(6)
C53 H53 0.9500
C63 C73 1.470(6)
C73 C83 1.334(6)
C73 H73 0.9500
C83 C93 1.460(6)
C83 H83 0.9500
C93 C103 1.396(6)
C93 C143 1.405(6)
C103 C113 1.368(6)
C103 H103 0.9500
C113 C123 1.379(6)
C113 H113 0.9500
C123 C133 1.384(6)
C123 H123 0.9500
C133 C143 1.406(6)
C133 H133 0.9500
C153 C163 1.378(6)
C153 C203 1.389(6)
C163 C173 1.396(6)
C163 H163 0.9500
C173 C183 1.369(7)
C173 H173 0.9500
C183 C193 1.391(7)
C183 H183 0.9500
C193 C203 1.395(6)
C193 H193 0.9500
C203 H203 0.9500
Rh2 C85 2.178(4)
Rh2 C75 2.180(4)
Rh2 C84 2.194(4)
Rh2 C74 2.232(4)
Rh2 P4 2.3012(11)
Rh2 P5 2.3483(12)
Rh2 P6 2.4280(11)
P4 C154 1.801(4)
P4 C14 1.806(4)
P4 C144 1.826(4)
C14 C24 1.376(6)
C14 C64 1.390(6)
C24 C34 1.399(6)
C24 H24 0.9500
C34 C44 1.374(7)
C34 H34 0.9500
C44 C54 1.374(6)
C44 H44 0.9500
C54 C64 1.400(6)
C54 H54 0.9500
C64 C74 1.501(6)
C74 C84 1.405(6)
C74 H74 0.947(10)
C84 C94 1.494(6)
C84 H84 0.952(10)
C94 C104 1.383(6)
C94 C144 1.393(6)
C104 C114 1.396(6)
C104 H104 0.9500
C114 C124 1.379(6)
C114 H114 0.9500
C124 C134 1.399(6)
C124 H124 0.9500
C134 C144 1.377(6)
C134 H134 0.9500
C154 C164 1.399(5)
C154 C204 1.402(6)
C164 C174 1.383(6)
C164 H164 0.9500
C174 C184 1.376(6)
C174 H174 0.9500
C184 C194 1.375(6)
C184 H184 0.9500
C194 C204 1.376(6)
C194 H194 0.9500
C204 H204 0.9500
P5 C155 1.801(4)
P5 C15 1.818(4)
P5 C145 1.825(4)
C15 C65 1.400(6)
C15 C25 1.404(6)
C25 C35 1.380(6)
C25 H25 0.9500
C35 C45 1.364(7)
C35 H35 0.9500
C45 C55 1.383(6)
C45 H45 0.9500
C55 C65 1.399(6)
C55 H55 0.9500
C65 C75 1.478(6)
C75 C85 1.436(6)
C75 H75 0.946(10)
C85 C95 1.461(6)
C85 H85 0.949(10)
C95 C145 1.400(6)
C95 C105 1.406(6)
C105 C115 1.385(6)
C105 H105 0.9500
C115 C125 1.392(7)
C115 H115 0.9500
C125 C135 1.374(6)
C125 H125 0.9500
C135 C145 1.394(6)
C135 H135 0.9500
C155 C205 1.381(7)
C155 C165 1.387(7)
C165 C175 1.396(8)
C165 H165 0.9500
C175 C185 1.352(9)
C175 H175 0.9500
C185 C195 1.385(8)
C185 H185 0.9500
C195 C205 1.401(7)
C195 H195 0.9500
C205 H205 0.9500
P6 C16 1.832(4)
P6 C156 1.840(4)
P6 C146 1.848(4)
C16 C66 1.398(6)
C16 C26 1.407(6)
C26 C36 1.370(6)
C26 H26 0.9500
C36 C46 1.375(7)
C36 H36 0.9500
C46 C56 1.368(7)
C46 H46 0.9500
C56 C66 1.412(6)
C56 H56 0.9500
C66 C76 1.473(6)
C76 C86 1.319(7)
C76 H76 0.9500
C86 C96 1.462(7)
C86 H86 0.9500
C96 C146 1.411(6)
C96 C106 1.414(6)
C106 C116 1.347(7)
C106 H106 0.9500
C116 C126 1.380(7)
C116 H116 0.9500
C126 C136 1.373(6)
C126 H126 0.9500
C136 C146 1.382(6)
C136 H136 0.9500
C156 C166 1.372(6)
C156 C206 1.409(6)
C166 C176 1.382(6)
C166 H166 0.9500
C176 C186 1.383(7)
C176 H176 0.9500
C186 C196 1.373(7)
C186 H186 0.9500
C196 C206 1.381(6)
C196 H196 0.9500
C206 H206 0.9500
S1 O31 1.418(3)
S1 O11 1.433(3)
S1 O21 1.446(3)
S1 C1 1.826(5)
F11 C1 1.326(6)
F21 C1 1.326(5)
F31 C1 1.322(5)
S2 O32 1.417(3)
S2 O12 1.443(3)
S2 O22 1.513(4)
S2 C2 1.774(6)
F12 C2 1.352(6)
F22 C2 1.345(6)
F32 C2 1.354(6)

loop_
_geom_torsion_atom_site_label_1
_geom_torsion_atom_site_label_2
_geom_torsion_atom_site_label_3
_geom_torsion_atom_site_label_4
_geom_torsion
C81 Rh1 P1 C151 -151.3(2)
C82 Rh1 P1 C151 -62.4(2)
C71 Rh1 P1 C151 169.6(2)
C72 Rh1 P1 C151 -26.3(2)
P2 Rh1 P1 C151 -123.0(2)
P3 Rh1 P1 C151 71.93(19)
C81 Rh1 P1 C141 -30.44(17)
C82 Rh1 P1 C141 58.47(17)
C71 Rh1 P1 C141 -69.58(18)
C72 Rh1 P1 C141 94.54(18)
P2 Rh1 P1 C141 -2.1(2)
P3 Rh1 P1 C141 -167.24(14)
C81 Rh1 P1 C11 70.80(17)
C82 Rh1 P1 C11 159.72(18)
C71 Rh1 P1 C11 31.66(17)
C72 Rh1 P1 C11 -164.21(17)
P2 Rh1 P1 C11 99.1(2)
P3 Rh1 P1 C11 -65.99(14)
C151 P1 C11 C21 6.8(5)
C141 P1 C11 C21 -103.2(4)
Rh1 P1 C11 C21 152.6(4)
C151 P1 C11 C61 -172.7(3)
C141 P1 C11 C61 77.3(3)
Rh1 P1 C11 C61 -26.9(3)
C61 C11 C21 C31 1.4(6)
P1 C11 C21 C31 -178.1(3)
C11 C21 C31 C41 -0.6(7)
C21 C31 C41 C51 -0.3(7)
C31 C41 C51 C61 0.4(7)
C21 C11 C61 C51 -1.3(6)
P1 C11 C61 C51 178.3(3)
C21 C11 C61 C71 -179.7(4)
P1 C11 C61 C71 -0.2(5)
C41 C51 C61 C11 0.4(6)
C41 C51 C61 C71 178.9(4)
C11 C61 C71 C81 -50.1(6)
C51 C61 C71 C81 131.5(5)
C11 C61 C71 Rh1 31.1(5)
C51 C61 C71 Rh1 -147.4(3)
C82 Rh1 C71 C81 0.9(3)
C72 Rh1 C71 C81 -14.9(6)
P2 Rh1 C71 C81 -79.7(2)
P1 Rh1 C71 C81 85.9(2)
P3 Rh1 C71 C81 179.3(2)
C81 Rh1 C71 C61 -121.6(4)
C82 Rh1 C71 C61 -120.8(3)
C72 Rh1 C71 C61 -136.5(5)
P2 Rh1 C71 C61 158.7(3)
P1 Rh1 C71 C61 -35.7(3)
P3 Rh1 C71 C61 57.7(3)
C61 C71 C81 C91 -2.0(7)
Rh1 C71 C81 C91 -105.8(4)
C61 C71 C81 Rh1 103.8(4)
C82 Rh1 C81 C71 -179.3(2)
C72 Rh1 C81 C71 175.1(2)
P2 Rh1 C81 C71 102.5(2)
P1 Rh1 C81 C71 -84.8(2)
P3 Rh1 C81 C71 -1.0(3)
C82 Rh1 C81 C91 -58.0(3)
C71 Rh1 C81 C91 121.3(4)
C72 Rh1 C81 C91 -63.6(3)
P2 Rh1 C81 C91 -136.2(3)
P1 Rh1 C81 C91 36.5(3)
P3 Rh1 C81 C91 120.3(2)
C71 C81 C91 C141 50.1(6)
Rh1 C81 C91 C141 -33.1(5)
C71 C81 C91 C101 -129.7(5)
Rh1 C81 C91 C101 147.0(3)
C141 C91 C101 C111 -3.4(6)
C81 C91 C101 C111 176.4(4)
C91 C101 C111 C121 0.5(7)
C101 C111 C121 C131 1.9(7)
C111 C121 C131 C141 -1.2(7)
C101 C91 C141 C131 4.1(6)
C81 C91 C141 C131 -175.8(4)
C101 C91 C141 P1 -177.5(3)
C81 C91 C141 P1 2.6(5)
C121 C131 C141 C91 -1.7(6)
C121 C131 C141 P1 -179.9(3)
C151 P1 C141 C91 162.0(3)
C11 P1 C141 C91 -80.3(3)
Rh1 P1 C141 C91 24.7(3)
C151 P1 C141 C131 -19.8(4)
C11 P1 C141 C131 98.0(4)
Rh1 P1 C141 C131 -157.1(3)
C141 P1 C151 C161 -102.9(4)
C11 P1 C151 C161 151.1(3)
Rh1 P1 C151 C161 16.9(4)
C141 P1 C151 C201 69.8(4)
C11 P1 C151 C201 -36.2(5)
Rh1 P1 C151 C201 -170.4(3)
C201 C151 C161 C171 0.1(7)
P1 C151 C161 C171 173.3(4)
C151 C161 C171 C181 1.0(7)
C161 C171 C181 C191 -0.9(8)
C171 C181 C191 C201 -0.4(9)
C181 C191 C201 C151 1.5(8)
C161 C151 C201 C191 -1.4(7)
P1 C151 C201 C191 -174.0(4)
C81 Rh1 P2 C12 156.46(18)
C82 Rh1 P2 C12 66.38(18)
C71 Rh1 P2 C12 -166.21(18)
C72 Rh1 P2 C12 28.23(18)
P1 Rh1 P2 C12 128.96(19)
P3 Rh1 P2 C12 -66.10(14)
C81 Rh1 P2 C152 -69.8(2)
C82 Rh1 P2 C152 -159.8(2)
C71 Rh1 P2 C152 -32.4(2)
C72 Rh1 P2 C152 162.0(2)
P1 Rh1 P2 C152 -97.3(2)
P3 Rh1 P2 C152 67.68(19)
C81 Rh1 P2 C142 54.27(17)
C82 Rh1 P2 C142 -35.81(17)
C71 Rh1 P2 C142 91.60(17)
C72 Rh1 P2 C142 -73.96(17)
P1 Rh1 P2 C142 26.8(2)
P3 Rh1 P2 C142 -168.29(14)
C152 P2 C12 C22 19.6(5)
C142 P2 C12 C22 -94.3(4)
Rh1 P2 C12 C22 162.1(4)
C152 P2 C12 C62 -168.0(3)
C142 P2 C12 C62 78.1(3)
Rh1 P2 C12 C62 -25.5(3)
C62 C12 C22 C32 3.4(6)
P2 C12 C22 C32 175.1(3)
C12 C22 C32 C42 -1.2(7)
C22 C32 C42 C52 -1.6(7)
C32 C42 C52 C62 2.2(6)
C42 C52 C62 C12 0.0(6)
C42 C52 C62 C72 -177.6(4)
C22 C12 C62 C52 -2.8(6)
P2 C12 C62 C52 -175.9(3)
C22 C12 C62 C72 174.8(4)
P2 C12 C62 C72 1.6(5)
C52 C62 C72 C82 122.3(4)
C12 C62 C72 C82 -55.2(5)
C52 C62 C72 Rh1 -157.8(3)
C12 C62 C72 Rh1 24.7(5)
C81 Rh1 C72 C82 9.3(3)
C71 Rh1 C72 C82 20.7(6)
P2 Rh1 C72 C82 88.1(2)
P1 Rh1 C72 C82 -76.0(2)
P3 Rh1 C72 C82 -173.4(2)
C81 Rh1 C72 C62 -109.2(3)
C82 Rh1 C72 C62 -118.5(4)
C71 Rh1 C72 C62 -97.8(6)
P2 Rh1 C72 C62 -30.4(3)
P1 Rh1 C72 C62 165.5(3)
P3 Rh1 C72 C62 68.1(3)
C62 C72 C82 C92 2.7(6)
Rh1 C72 C82 C92 -102.4(4)
C62 C72 C82 Rh1 105.2(4)
C81 Rh1 C82 C72 -172.6(2)
C71 Rh1 C82 C72 -173.1(2)
P2 Rh1 C82 C72 -83.2(2)
P1 Rh1 C82 C72 110.6(2)
P3 Rh1 C82 C72 9.0(3)
C81 Rh1 C82 C92 -50.0(3)
C71 Rh1 C82 C92 -50.6(3)
C72 Rh1 C82 C92 122.5(4)
P2 Rh1 C82 C92 39.3(2)
P1 Rh1 C82 C92 -126.9(2)
P3 Rh1 C82 C92 131.6(2)
C72 C82 C92 C102 -129.8(4)
Rh1 C82 C92 C102 147.0(3)
C72 C82 C92 C142 51.8(6)
Rh1 C82 C92 C142 -31.4(4)
C142 C92 C102 C112 1.5(6)
C82 C92 C102 C112 -176.9(4)
C92 C102 C112 C122 -1.4(7)
C102 C112 C122 C132 -0.8(7)
C112 C122 C132 C142 3.0(7)
C122 C132 C142 C92 -2.9(6)
C122 C132 C142 P2 178.6(3)
C102 C92 C142 C132 0.7(6)
C82 C92 C142 C132 179.1(4)
C102 C92 C142 P2 179.4(3)
C82 C92 C142 P2 -2.2(5)
C12 P2 C142 C132 101.4(4)
C152 P2 C142 C132 -13.6(4)
Rh1 P2 C142 C132 -149.7(4)
C12 P2 C142 C92 -77.2(3)
C152 P2 C142 C92 167.8(3)
Rh1 P2 C142 C92 31.7(3)
C12 P2 C152 C162 -147.5(4)
C142 P2 C152 C162 -40.5(4)
Rh1 P2 C152 C162 80.0(4)
C12 P2 C152 C202 34.7(4)
C142 P2 C152 C202 141.7(3)
Rh1 P2 C152 C202 -97.8(3)
C202 C152 C162 C172 -3.6(7)
P2 C152 C162 C172 178.6(4)
C152 C162 C172 C182 0.3(8)
C162 C172 C182 C192 2.9(8)
C172 C182 C192 C202 -2.8(8)
C182 C192 C202 C152 -0.6(7)
C162 C152 C202 C192 3.7(7)
P2 C152 C202 C192 -178.4(4)
C81 Rh1 P3 C13 -96.0(2)
C82 Rh1 P3 C13 81.7(2)
C71 Rh1 P3 C13 -96.62(18)
C72 Rh1 P3 C13 87.16(18)
P2 Rh1 P3 C13 164.53(15)
P1 Rh1 P3 C13 -19.48(15)
C81 Rh1 P3 C153 22.7(2)
C82 Rh1 P3 C153 -159.7(2)
C71 Rh1 P3 C153 22.04(18)
C72 Rh1 P3 C153 -154.19(17)
P2 Rh1 P3 C153 -76.82(15)
P1 Rh1 P3 C153 99.17(15)
C81 Rh1 P3 C143 140.2(2)
C82 Rh1 P3 C143 -42.2(2)
C71 Rh1 P3 C143 139.5(2)
C72 Rh1 P3 C143 -36.7(2)
P2 Rh1 P3 C143 40.69(17)
P1 Rh1 P3 C143 -143.32(17)
C153 P3 C13 C23 -32.7(3)
C143 P3 C13 C23 -134.8(3)
Rh1 P3 C13 C23 93.5(3)
C153 P3 C13 C63 157.0(3)
C143 P3 C13 C63 55.0(4)
Rh1 P3 C13 C63 -76.8(3)
C63 C13 C23 C33 -2.5(6)
P3 C13 C23 C33 -173.2(3)
C13 C23 C33 C43 1.9(6)
C23 C33 C43 C53 0.3(7)
C33 C43 C53 C63 -2.0(7)
C23 C13 C63 C53 0.8(6)
P3 C13 C63 C53 171.1(3)
C23 C13 C63 C73 -177.7(4)
P3 C13 C63 C73 -7.4(6)
C43 C53 C63 C13 1.4(6)
C43 C53 C63 C73 -179.9(4)
C13 C63 C73 C83 -31.8(7)
C53 C63 C73 C83 149.7(5)
C63 C73 C83 C93 0.1(8)
C73 C83 C93 C103 -147.4(5)
C73 C83 C93 C143 33.0(8)
C143 C93 C103 C113 -0.6(7)
C83 C93 C103 C113 179.6(4)
C93 C103 C113 C123 0.0(7)
C103 C113 C123 C133 0.7(7)
C113 C123 C133 C143 -0.8(6)
C103 C93 C143 C133 0.6(6)
C83 C93 C143 C133 -179.8(4)
C103 C93 C143 P3 -174.8(3)
C83 C93 C143 P3 4.8(6)
C123 C133 C143 C93 0.1(6)
C123 C133 C143 P3 175.8(3)
C13 P3 C143 C93 -53.5(4)
C153 P3 C143 C93 -158.9(4)
Rh1 P3 C143 C93 74.5(4)
C13 P3 C143 C133 131.1(3)
C153 P3 C143 C133 25.6(4)
Rh1 P3 C143 C133 -100.9(3)
C13 P3 C153 C163 151.4(3)
C143 P3 C153 C163 -101.7(3)
Rh1 P3 C153 C163 27.1(4)
C13 P3 C153 C203 -39.0(4)
C143 P3 C153 C203 67.9(4)
Rh1 P3 C153 C203 -163.3(3)
C203 C153 C163 C173 3.3(6)
P3 C153 C163 C173 173.1(3)
C153 C163 C173 C183 -1.1(7)
C163 C173 C183 C193 -0.6(7)
C173 C183 C193 C203 0.1(7)
C163 C153 C203 C193 -3.8(6)
P3 C153 C203 C193 -173.4(3)
C183 C193 C203 C153 2.2(6)
C85 Rh2 P4 C154 -66.5(2)
C75 Rh2 P4 C154 -28.5(2)
C84 Rh2 P4 C154 -155.7(2)
C74 Rh2 P4 C154 166.4(2)
P5 Rh2 P4 C154 -104.7(2)
P6 Rh2 P4 C154 72.38(17)
C85 Rh2 P4 C14 157.14(18)
C75 Rh2 P4 C14 -164.93(18)
C84 Rh2 P4 C14 67.96(18)
C74 Rh2 P4 C14 30.06(18)
P5 Rh2 P4 C14 118.9(2)
P6 Rh2 P4 C14 -64.00(14)
C85 Rh2 P4 C144 56.65(17)
C75 Rh2 P4 C144 94.59(17)
C84 Rh2 P4 C144 -32.53(16)
C74 Rh2 P4 C144 -70.42(17)
P5 Rh2 P4 C144 18.4(2)
P6 Rh2 P4 C144 -164.48(13)
C154 P4 C14 C24 14.6(4)
C144 P4 C14 C24 -97.7(4)
Rh2 P4 C14 C24 158.4(3)
C154 P4 C14 C64 -172.5(3)
C144 P4 C14 C64 75.2(3)
Rh2 P4 C14 C64 -28.7(3)
C64 C14 C24 C34 0.4(6)
P4 C14 C24 C34 172.6(3)
C14 C24 C34 C44 -1.5(6)
C24 C34 C44 C54 0.7(7)
C34 C44 C54 C64 1.3(6)
C24 C14 C64 C54 1.6(6)
P4 C14 C64 C54 -171.9(3)
C24 C14 C64 C74 178.6(4)
P4 C14 C64 C74 5.1(5)
C44 C54 C64 C14 -2.4(6)
C44 C54 C64 C74 -179.4(4)
C14 C64 C74 C84 -58.0(6)
C54 C64 C74 C84 118.9(5)
C14 C64 C74 Rh2 23.0(5)
C54 C64 C74 Rh2 -160.1(3)
C85 Rh2 C74 C84 5.6(3)
C75 Rh2 C74 C84 9.2(7)
P4 Rh2 C74 C84 88.5(2)
P5 Rh2 C74 C84 -77.4(2)
P6 Rh2 C74 C84 -175.4(2)
C85 Rh2 C74 C64 -113.7(3)
C75 Rh2 C74 C64 -110.1(6)
C84 Rh2 C74 C64 -119.3(4)
P4 Rh2 C74 C64 -30.8(3)
P5 Rh2 C74 C64 163.3(3)
P6 Rh2 C74 C64 65.3(3)
C64 C74 C84 C94 1.3(6)
Rh2 C74 C84 C94 -104.1(4)
C64 C74 C84 Rh2 105.4(4)
C85 Rh2 C84 C74 -175.5(3)
C75 Rh2 C84 C74 -177.0(2)
P4 Rh2 C84 C74 -83.0(2)
P5 Rh2 C84 C74 107.7(2)
P6 Rh2 C84 C74 6.2(3)
C85 Rh2 C84 C94 -55.3(3)
C75 Rh2 C84 C94 -56.8(3)
C74 Rh2 C84 C94 120.2(4)
P4 Rh2 C84 C94 37.2(3)
P5 Rh2 C84 C94 -132.1(3)
P6 Rh2 C84 C94 126.4(2)
C74 C84 C94 C104 -124.9(4)
Rh2 C84 C94 C104 152.3(3)
C74 C84 C94 C144 51.6(6)
Rh2 C84 C94 C144 -31.3(4)
C144 C94 C104 C114 -0.9(6)
C84 C94 C104 C114 175.6(4)
C94 C104 C114 C124 -0.9(6)
C104 C114 C124 C134 1.2(6)
C114 C124 C134 C144 0.3(6)
C124 C134 C144 C94 -2.2(6)
C124 C134 C144 P4 -175.6(3)
C104 C94 C144 C134 2.4(6)
C84 C94 C144 C134 -174.1(4)
C104 C94 C144 P4 176.8(3)
C84 C94 C144 P4 0.3(5)
C154 P4 C144 C134 -22.3(4)
C14 P4 C144 C134 94.1(4)
Rh2 P4 C144 C134 -158.3(3)
C154 P4 C144 C94 163.8(3)
C14 P4 C144 C94 -79.8(3)
Rh2 P4 C144 C94 27.8(3)
C14 P4 C154 C164 -146.2(3)
C144 P4 C154 C164 -40.7(4)
Rh2 P4 C154 C164 79.8(4)
C14 P4 C154 C204 34.0(4)
C144 P4 C154 C204 139.4(3)
Rh2 P4 C154 C204 -100.0(3)
C204 C154 C164 C174 -1.6(6)
P4 C154 C164 C174 178.6(3)
C154 C164 C174 C184 0.9(7)
C164 C174 C184 C194 0.4(7)
C174 C184 C194 C204 -1.0(7)
C184 C194 C204 C154 0.2(6)
C164 C154 C204 C194 1.0(6)
P4 C154 C204 C194 -179.1(3)
C85 Rh2 P5 C155 -152.3(2)
C75 Rh2 P5 C155 168.2(2)
C84 Rh2 P5 C155 -63.3(2)
C74 Rh2 P5 C155 -27.2(2)
P4 Rh2 P5 C155 -112.8(3)
P6 Rh2 P5 C155 70.0(2)
C85 Rh2 P5 C15 70.67(17)
C75 Rh2 P5 C15 31.11(17)
C84 Rh2 P5 C15 159.69(17)
C74 Rh2 P5 C15 -164.30(17)
P4 Rh2 P5 C15 110.1(2)
P6 Rh2 P5 C15 -67.02(13)
C85 Rh2 P5 C145 -29.91(18)
C75 Rh2 P5 C145 -69.47(18)
C84 Rh2 P5 C145 59.11(17)
C74 Rh2 P5 C145 95.12(18)
P4 Rh2 P5 C145 9.5(2)
P6 Rh2 P5 C145 -167.59(14)
C155 P5 C15 C65 -171.3(3)
C145 P5 C15 C65 77.5(3)
Rh2 P5 C15 C65 -26.9(3)
C155 P5 C15 C25 12.9(4)
C145 P5 C15 C25 -98.3(4)
Rh2 P5 C15 C25 157.3(3)
C65 C15 C25 C35 3.4(6)
P5 C15 C25 C35 178.8(3)
C15 C25 C35 C45 -1.2(6)
C25 C35 C45 C55 -1.1(7)
C35 C45 C55 C65 1.2(6)
C45 C55 C65 C15 1.0(6)
C45 C55 C65 C75 -179.3(4)
C25 C15 C65 C55 -3.2(6)
P5 C15 C65 C55 -179.4(3)
C25 C15 C65 C75 177.0(4)
P5 C15 C65 C75 0.8(5)
C55 C65 C75 C85 127.8(5)
C15 C65 C75 C85 -52.5(6)
C55 C65 C75 Rh2 -149.9(3)
C15 C65 C75 Rh2 29.9(5)
C84 Rh2 C75 C85 2.4(3)
C74 Rh2 C75 C85 -4.7(7)
P4 Rh2 C75 C85 -80.8(2)
P5 Rh2 C75 C85 85.4(2)
P6 Rh2 C75 C85 180.0(2)
C85 Rh2 C75 C65 -120.8(4)
C84 Rh2 C75 C65 -118.4(3)
C74 Rh2 C75 C65 -125.5(6)
P4 Rh2 C75 C65 158.4(3)
P5 Rh2 C75 C65 -35.4(3)
P6 Rh2 C75 C65 59.2(3)
C65 C75 C85 C95 -1.7(6)
Rh2 C75 C85 C95 -107.6(4)
C65 C75 C85 Rh2 105.9(4)
C84 Rh2 C85 C75 -178.1(3)
C74 Rh2 C85 C75 178.5(2)
P4 Rh2 C85 C75 103.5(2)
P5 Rh2 C85 C75 -85.2(2)
P6 Rh2 C85 C75 0.0(3)
C75 Rh2 C85 C95 119.8(4)
C84 Rh2 C85 C95 -58.3(3)
C74 Rh2 C85 C95 -61.7(3)
P4 Rh2 C85 C95 -136.7(3)
P5 Rh2 C85 C95 34.6(3)
P6 Rh2 C85 C95 119.8(3)
C75 C85 C95 C145 54.3(6)
Rh2 C85 C95 C145 -28.7(5)
C75 C85 C95 C105 -123.2(5)
Rh2 C85 C95 C105 153.8(3)
C145 C95 C105 C115 -2.6(6)
C85 C95 C105 C115 175.0(4)
C95 C105 C115 C125 0.4(7)
C105 C115 C125 C135 1.0(7)
C115 C125 C135 C145 -0.2(7)
C125 C135 C145 C95 -2.1(6)
C125 C135 C145 P5 -173.6(3)
C105 C95 C145 C135 3.4(6)
C85 C95 C145 C135 -174.2(4)
C105 C95 C145 P5 176.2(3)
C85 C95 C145 P5 -1.4(5)
C155 P5 C145 C135 -24.3(4)
C15 P5 C145 C135 93.9(4)
Rh2 P5 C145 C135 -161.4(4)
C155 P5 C145 C95 163.4(3)
C15 P5 C145 C95 -78.4(3)
Rh2 P5 C145 C95 26.4(3)
C15 P5 C155 C205 23.7(5)
C145 P5 C155 C205 129.8(4)
Rh2 P5 C155 C205 -109.3(4)
C15 P5 C155 C165 -157.3(4)
C145 P5 C155 C165 -51.3(4)
Rh2 P5 C155 C165 69.7(4)
C205 C155 C165 C175 0.2(8)
P5 C155 C165 C175 -178.8(4)
C155 C165 C175 C185 -0.7(9)
C165 C175 C185 C195 1.1(9)
C175 C185 C195 C205 -1.1(9)
C165 C155 C205 C195 -0.2(7)
P5 C155 C205 C195 178.7(4)
C185 C195 C205 C155 0.7(8)
C85 Rh2 P6 C16 -92.4(2)
C75 Rh2 P6 C16 -92.41(19)
C84 Rh2 P6 C16 85.0(2)
C74 Rh2 P6 C16 88.80(19)
P4 Rh2 P6 C16 165.92(16)
P5 Rh2 P6 C16 -14.77(16)
C85 Rh2 P6 C156 24.6(2)
C75 Rh2 P6 C156 24.59(19)
C84 Rh2 P6 C156 -158.0(2)
C74 Rh2 P6 C156 -154.20(18)
P4 Rh2 P6 C156 -77.08(15)
P5 Rh2 P6 C156 102.23(15)
C85 Rh2 P6 C146 143.0(2)
C75 Rh2 P6 C146 142.9(2)
C84 Rh2 P6 C146 -39.6(2)
C74 Rh2 P6 C146 -35.8(2)
P4 Rh2 P6 C146 41.27(17)
P5 Rh2 P6 C146 -139.42(17)
C156 P6 C16 C66 149.8(4)
C146 P6 C16 C66 49.8(4)
Rh2 P6 C16 C66 -82.6(4)
C156 P6 C16 C26 -31.8(4)
C146 P6 C16 C26 -131.9(3)
Rh2 P6 C16 C26 95.7(3)
C66 C16 C26 C36 -3.0(7)
P6 C16 C26 C36 178.6(4)
C16 C26 C36 C46 -0.4(8)
C26 C36 C46 C56 3.4(9)
C36 C46 C56 C66 -2.8(9)
C26 C16 C66 C56 3.5(6)
P6 C16 C66 C56 -178.2(4)
C26 C16 C66 C76 -173.9(4)
P6 C16 C66 C76 4.4(7)
C46 C56 C66 C16 -0.7(7)
C46 C56 C66 C76 176.9(5)
C16 C66 C76 C86 -42.8(8)
C56 C66 C76 C86 139.8(5)
C66 C76 C86 C96 0.8(8)
C76 C86 C96 C146 37.6(7)
C76 C86 C96 C106 -142.4(5)
C146 C96 C106 C116 0.1(7)
C86 C96 C106 C116 -179.9(4)
C96 C106 C116 C126 1.3(7)
C106 C116 C126 C136 -1.1(7)
C116 C126 C136 C146 -0.6(7)
C126 C136 C146 C96 2.0(6)
C126 C136 C146 P6 177.4(3)
C106 C96 C146 C136 -1.7(6)
C86 C96 C146 C136 178.3(4)
C106 C96 C146 P6 -177.0(3)
C86 C96 C146 P6 3.0(6)
C16 P6 C146 C136 130.7(3)
C156 P6 C146 C136 29.4(4)
Rh2 P6 C146 C136 -99.3(3)
C16 P6 C146 C96 -54.0(4)
C156 P6 C146 C96 -155.3(4)
Rh2 P6 C146 C96 76.0(4)
C16 P6 C156 C166 136.6(4)
C146 P6 C156 C166 -118.1(4)
Rh2 P6 C156 C166 11.3(4)
C16 P6 C156 C206 -45.6(4)
C146 P6 C156 C206 59.8(4)
Rh2 P6 C156 C206 -170.9(3)
C206 C156 C166 C176 2.8(6)
P6 C156 C166 C176 -179.3(3)
C156 C166 C176 C186 -1.7(7)
C166 C176 C186 C196 -0.8(7)
C176 C186 C196 C206 2.0(7)
C186 C196 C206 C156 -0.8(7)
C166 C156 C206 C196 -1.6(6)
P6 C156 C206 C196 -179.6(3)
O31 S1 C1 F31 58.8(4)
O11 S1 C1 F31 179.7(3)
O21 S1 C1 F31 -60.6(4)
O31 S1 C1 F11 178.5(3)
O11 S1 C1 F11 -60.6(3)
O21 S1 C1 F11 59.1(3)
O31 S1 C1 F21 -60.6(4)
O11 S1 C1 F21 60.3(4)
O21 S1 C1 F21 180.0(3)
O32 S2 C2 F22 59.7(4)
O12 S2 C2 F22 -61.1(4)
O22 S2 C2 F22 179.5(4)
O32 S2 C2 F12 -178.7(4)
O12 S2 C2 F12 60.5(5)
O22 S2 C2 F12 -58.9(5)
O32 S2 C2 F32 -61.0(4)
O12 S2 C2 F32 178.1(4)
O22 S2 C2 F32 58.8(4)

loop_
_platon_squeeze_void_nr
_platon_squeeze_void_average_x
_platon_squeeze_void_average_y
_platon_squeeze_void_average_z
_platon_squeeze_void_volume
_platon_squeeze_void_count_electrons
_platon_squeeze_void_content
1 -0.000 -0.000 -0.000 253 82 ' '
2 0.500 0.500 1.000 344 89 ' '
3 0.267 0.650 0.269 11 1 ' '
4 0.484 0.019 0.445 17 2 ' '
5 0.515 0.981 0.556 17 2 ' '
6 0.732 0.350 0.731 11 1 ' '
